data_4333920
loop_
_publ_author_name
'Talia Bsaibess'
'Michel Guerro'
'Yann Le Gal'
'Daad Sarraf'
'Nathalie Bellec'
'Marc Fourmigu\'e'
'Fr\'ed\'eric Barri\`ere'
'Vincent Dorcet'
'Thierry Guizouarn'
'Thierry Roisnel'
'Dominique Lorcy'

_publ_section_title
;
 Variable Magnetic Interactions between S = 1/2 Cation Radical Salts of
 Functionalizable Electron-Rich Dithiolene and Diselenolene Cp2Mo
 Complexes
;
_journal_name_full 'Inorganic Chemistry'
_journal_page_first 2162
_journal_page_last 2173
_journal_paper_doi 10.1021/ic3025606
_journal_volume 52
_journal_year 2013
_chemical_compound_source 'synthesis as described'
_chemical_formula_moiety 'C15 H15 Mo N S4, C12 H4 N4'
_chemical_formula_sum 'C27 H19 Mo N5 S4'
_chemical_formula_weight 637.65
_chemical_name_systematic
;
 ?
;
_space_group_IT_number 2
_symmetry_cell_setting triclinic
_symmetry_Int_Tables_number 2
_symmetry_space_group_name_Hall '-P 1'
_symmetry_space_group_name_H-M 'P -1'
_atom_sites_solution_hydrogens geom
_atom_sites_solution_primary direct
_atom_sites_solution_secondary difmap
_audit_conform_dict_location ftp://ftp.iucr.org/pub/cif_core.dic
_audit_conform_dict_name cif_core.dic
_audit_conform_dict_version 2.3
_audit_creation_date 2011-05-26T17:43:51-00:00
_audit_creation_method 'WinGX routine CIF_UPDATE'
_cell_angle_alpha 87.393(5)
_cell_angle_beta 88.209(5)
_cell_angle_gamma 73.987(5)
_cell_formula_units_Z 2
_cell_length_a 7.8560(8)
_cell_length_b 10.9798(13)
_cell_length_c 15.4149(18)
_cell_measurement_reflns_used 7240
_cell_measurement_temperature 150(2)
_cell_measurement_theta_max 27.37
_cell_measurement_theta_min 2.38
_cell_measurement_wavelength 0.71073
_cell_volume 1276.5(3)
_computing_cell_refinement 'Bruker APEX2 (Bruker, 2006)'
_computing_data_collection 'Bruker APEX2 (Bruker, 2006)'
_computing_data_reduction 'Bruker APEX2 (Bruker, 2006)'
_computing_molecular_graphics 'Ortep-3 for Windows (Farrugia, 1997)'
_computing_publication_material
;
           WinGX publication routines (Farrugia, 1999),
           CRYSCAL (T. Roisnel, local program)
;
_computing_structure_refinement 'SHELXL-97 (Sheldrick, 1997)'
_computing_structure_solution 'SIR97 (Altomare et al., 1999))'
_diffrn_ambient_temperature 150(2)
_diffrn_detector 'CCD plate'
_diffrn_measured_fraction_theta_full 0.983
_diffrn_measured_fraction_theta_max 0.983
_diffrn_measurement_device_type 'APEXII, Bruker-AXS'
_diffrn_measurement_method 'CCD rotation images, thin slices'
_diffrn_radiation_monochromator graphite
_diffrn_radiation_probe x-ray
_diffrn_radiation_type MoK\a
_diffrn_radiation_wavelength 0.71073
_diffrn_reflns_av_R_equivalents 0.0465
_diffrn_reflns_av_unetI/netI 0.0469
_diffrn_reflns_limit_h_max 10
_diffrn_reflns_limit_h_min -9
_diffrn_reflns_limit_k_max 14
_diffrn_reflns_limit_k_min -14
_diffrn_reflns_limit_l_max 19
_diffrn_reflns_limit_l_min -19
_diffrn_reflns_number 19085
_diffrn_reflns_theta_full 27.41
_diffrn_reflns_theta_max 27.41
_diffrn_reflns_theta_min 2.98
_exptl_absorpt_coefficient_mu 0.869
_exptl_absorpt_correction_T_max 0.933
_exptl_absorpt_correction_T_min 0.801
_exptl_absorpt_correction_type multi-scan
_exptl_absorpt_process_details
;
  [Sheldrick, G.M. (2002). SADABS Bruker AXS Inc., Madison, Wisconsin, USA]
;
_exptl_crystal_colour violet
_exptl_crystal_density_diffrn 1.659
_exptl_crystal_description prism
_exptl_crystal_F_000 644
_exptl_crystal_size_max 0.57
_exptl_crystal_size_mid 0.22
_exptl_crystal_size_min 0.08
_refine_diff_density_max 0.615
_refine_diff_density_min -0.477
_refine_diff_density_rms 0.085
_refine_ls_extinction_method none
_refine_ls_goodness_of_fit_ref 1.031
_refine_ls_hydrogen_treatment constr
_refine_ls_matrix_type full
_refine_ls_number_parameters 327
_refine_ls_number_reflns 5703
_refine_ls_number_restraints 0
_refine_ls_restrained_S_all 1.031
_refine_ls_R_factor_all 0.0397
_refine_ls_R_factor_gt 0.033
_refine_ls_shift/su_max 0.019
_refine_ls_shift/su_mean 0.001
_refine_ls_structure_factor_coef Fsqd
_refine_ls_weighting_details 'calc w=1/[\s^2^(Fo^2^)+(0.0239P)^2^+1.1384P] where P=(Fo^2^+2Fc^2^)/3'
_refine_ls_weighting_scheme calc
_refine_ls_wR_factor_gt 0.0719
_refine_ls_wR_factor_ref 0.0754
_reflns_number_gt 4997
_reflns_number_total 5703
_reflns_threshold_expression >2sigma(I)
_cod_data_source_file ic3025606_si_001_08.cif
_cod_data_source_block 3bTCNQ
_cod_original_cell_volume 1276.5(2)
_cod_database_code 4333920

loop_
_symmetry_equiv_pos_as_xyz
'x, y, z'
'-x, -y, -z'

loop_
_atom_site_label
_atom_site_type_symbol
_atom_site_fract_x
_atom_site_fract_y
_atom_site_fract_z
_atom_site_U_iso_or_equiv
_atom_site_adp_type
_atom_site_occupancy
_atom_site_symmetry_multiplicity
_atom_site_calc_flag
_atom_site_refinement_flags
_atom_site_disorder_assembly
_atom_site_disorder_group
Mo1 Mo 0.11051(3) 0.899958(19) 0.771771(13) 0.01431(7) Uani 1 1 d . A .
S1 S 0.40269(8) 0.74068(6) 0.77983(4) 0.02414(15) Uani 1 1 d . . .
S2 S 0.20083(8) 0.97538(6) 0.90584(4) 0.02392(15) Uani 1 1 d . . .
S3 S 0.49271(9) 0.84718(6) 1.03191(4) 0.02334(14) Uani 1 1 d . . .
S4 S 0.81432(10) 0.63398(7) 1.06806(5) 0.03268(17) Uani 1 1 d . . .
C1A C 0.0394(7) 0.7062(5) 0.8062(5) 0.0231(4) Uani 0.514(3) 1 d P A 1
H1A H 0.1239 0.6254 0.8087 0.028 Uiso 0.514(3) 1 calc PR A 1
C2A C -0.0556(8) 0.7636(6) 0.7324(4) 0.0231(4) Uani 0.514(3) 1 d P A 1
H2A H -0.0448 0.7305 0.676 0.028 Uiso 0.514(3) 1 calc PR A 1
C3A C -0.1729(7) 0.8826(6) 0.7590(4) 0.0231(4) Uani 0.514(3) 1 d P A 1
H3A H -0.2559 0.941 0.723 0.028 Uiso 0.514(3) 1 calc PR A 1
C4A C -0.1435(8) 0.8981(6) 0.8482(4) 0.0231(4) Uani 0.514(3) 1 d P A 1
H4A H -0.2015 0.9684 0.8819 0.028 Uiso 0.514(3) 1 calc PR A 1
C5A C -0.0123(9) 0.7895(7) 0.8767(4) 0.0231(4) Uani 0.514(3) 1 d P A 1
H5A H 0.0343 0.7741 0.9336 0.028 Uiso 0.514(3) 1 calc PR A 1
C1B C 0.0338(8) 0.7323(6) 0.8472(5) 0.0231(4) Uani 0.486(3) 1 d P A 2
H1B H 0.1199 0.6708 0.8797 0.028 Uiso 0.486(3) 1 calc PR A 2
C2B C 0.0001(8) 0.7281(6) 0.7567(5) 0.0231(4) Uani 0.486(3) 1 d P A 2
H2B H 0.0586 0.6638 0.7182 0.028 Uiso 0.486(3) 1 calc PR A 2
C3B C -0.1378(8) 0.8389(7) 0.7358(4) 0.0231(4) Uani 0.486(3) 1 d P A 2
H3B H -0.1899 0.862 0.6805 0.028 Uiso 0.486(3) 1 calc PR A 2
C4B C -0.1841(8) 0.9094(6) 0.8125(5) 0.0231(4) Uani 0.486(3) 1 d P A 2
H4B H -0.2707 0.9888 0.8165 0.028 Uiso 0.486(3) 1 calc PR A 2
C5B C -0.0833(9) 0.8439(7) 0.8799(4) 0.0231(4) Uani 0.486(3) 1 d P A 2
H5B H -0.0909 0.8692 0.9384 0.028 Uiso 0.486(3) 1 calc PR A 2
C11 C 0.2595(4) 0.9543(3) 0.64759(17) 0.0253(6) Uani 1 1 d . A .
H11 H 0.3616 0.8972 0.6232 0.03 Uiso 1 1 calc R . .
C12 C 0.0855(4) 0.9691(3) 0.62408(17) 0.0275(6) Uani 1 1 d . . .
H12 H 0.0478 0.9227 0.5816 0.033 Uiso 1 1 calc R A .
C13 C -0.0264(4) 1.0656(3) 0.67454(18) 0.0291(6) Uani 1 1 d . A .
H13 H -0.1516 1.0956 0.6706 0.035 Uiso 1 1 calc R . .
C14 C 0.0788(4) 1.1092(2) 0.73121(18) 0.0275(6) Uani 1 1 d . A .
H14 H 0.0384 1.1729 0.7726 0.033 Uiso 1 1 calc R . .
C15 C 0.2581(4) 1.0395(3) 0.71455(18) 0.0270(6) Uani 1 1 d . A .
H15 H 0.359 1.0484 0.7432 0.032 Uiso 1 1 calc R . .
C21 C 0.4689(3) 0.7571(2) 0.88249(16) 0.0178(5) Uani 1 1 d . . .
C22 C 0.3827(3) 0.8575(2) 0.93497(16) 0.0182(5) Uani 1 1 d . . .
N23 N 0.6173(3) 0.67610(19) 0.92123(14) 0.0192(4) Uani 1 1 d . . .
C24 C 0.7299(3) 0.5620(2) 0.87909(18) 0.0225(5) Uani 1 1 d . . .
H24A H 0.8535 0.5461 0.8982 0.027 Uiso 1 1 calc R . .
H24B H 0.7286 0.5775 0.8153 0.027 Uiso 1 1 calc R . .
C25 C 0.6659(4) 0.4456(3) 0.9014(2) 0.0345(7) Uani 1 1 d . . .
H25A H 0.666 0.4304 0.9645 0.052 Uiso 1 1 calc R . .
H25B H 0.745 0.3718 0.8738 0.052 Uiso 1 1 calc R . .
H25C H 0.5455 0.4596 0.8802 0.052 Uiso 1 1 calc R . .
C26 C 0.6518(3) 0.7085(2) 1.00325(17) 0.0221(5) Uani 1 1 d . . .
N31 N 0.0398(3) 0.4147(2) 0.70475(16) 0.0297(5) Uani 1 1 d . . .
C32 C 0.1903(3) 0.3998(2) 0.69599(16) 0.0202(5) Uani 1 1 d . . .
C33 C 0.3755(3) 0.3874(2) 0.68644(15) 0.0175(5) Uani 1 1 d . . .
C34 C 0.4917(3) 0.2844(2) 0.73338(16) 0.0191(5) Uani 1 1 d . . .
N35 N 0.5885(3) 0.1998(2) 0.76892(14) 0.0273(5) Uani 1 1 d . . .
C36 C 0.4391(3) 0.4794(2) 0.63782(15) 0.0156(5) Uani 1 1 d . . .
C37 C 0.6213(3) 0.4798(2) 0.63877(15) 0.0169(5) Uani 1 1 d . . .
H37 H 0.7029 0.4161 0.672 0.02 Uiso 1 1 calc R . .
C38 C 0.6797(3) 0.5703(2) 0.59263(15) 0.0179(5) Uani 1 1 d . . .
H38 H 0.8007 0.5692 0.5954 0.021 Uiso 1 1 calc R . .
C39 C 0.5632(3) 0.6665(2) 0.54038(15) 0.0156(5) Uani 1 1 d . . .
C40 C 0.3820(3) 0.6648(2) 0.53875(15) 0.0176(5) Uani 1 1 d . . .
H40 H 0.3008 0.7272 0.5045 0.021 Uiso 1 1 calc R . .
C41 C 0.3237(3) 0.5753(2) 0.58547(15) 0.0169(5) Uani 1 1 d . . .
H41 H 0.2024 0.577 0.583 0.02 Uiso 1 1 calc R . .
C42 C 0.6211(3) 0.7622(2) 0.49250(16) 0.0176(5) Uani 1 1 d . . .
C43 C 0.4983(3) 0.8645(2) 0.44810(15) 0.0169(5) Uani 1 1 d . . .
N44 N 0.3947(3) 0.9475(2) 0.41462(14) 0.0229(5) Uani 1 1 d . . .
C45 C 0.8010(3) 0.7650(2) 0.49346(16) 0.0189(5) Uani 1 1 d . . .
N46 N 0.9476(3) 0.7657(2) 0.49663(15) 0.0278(5) Uani 1 1 d . . .

loop_
_atom_site_aniso_label
_atom_site_aniso_U_11
_atom_site_aniso_U_22
_atom_site_aniso_U_33
_atom_site_aniso_U_23
_atom_site_aniso_U_13
_atom_site_aniso_U_12
Mo1 0.01291(11) 0.01410(11) 0.01588(11) -0.00013(8) -0.00150(8) -0.00355(8)
S1 0.0194(3) 0.0260(3) 0.0225(3) -0.0093(3) -0.0051(3) 0.0031(3)
S2 0.0207(3) 0.0226(3) 0.0243(3) -0.0089(3) -0.0062(3) 0.0028(3)
S3 0.0272(3) 0.0222(3) 0.0188(3) -0.0017(2) -0.0065(3) -0.0030(3)
S4 0.0271(4) 0.0358(4) 0.0297(4) 0.0062(3) -0.0116(3) 0.0005(3)
C1A 0.0210(11) 0.0238(13) 0.0262(14) 0.0049(10) -0.0011(9) -0.0097(10)
C2A 0.0210(11) 0.0238(13) 0.0262(14) 0.0049(10) -0.0011(9) -0.0097(10)
C3A 0.0210(11) 0.0238(13) 0.0262(14) 0.0049(10) -0.0011(9) -0.0097(10)
C4A 0.0210(11) 0.0238(13) 0.0262(14) 0.0049(10) -0.0011(9) -0.0097(10)
C5A 0.0210(11) 0.0238(13) 0.0262(14) 0.0049(10) -0.0011(9) -0.0097(10)
C1B 0.0210(11) 0.0238(13) 0.0262(14) 0.0049(10) -0.0011(9) -0.0097(10)
C2B 0.0210(11) 0.0238(13) 0.0262(14) 0.0049(10) -0.0011(9) -0.0097(10)
C3B 0.0210(11) 0.0238(13) 0.0262(14) 0.0049(10) -0.0011(9) -0.0097(10)
C4B 0.0210(11) 0.0238(13) 0.0262(14) 0.0049(10) -0.0011(9) -0.0097(10)
C5B 0.0210(11) 0.0238(13) 0.0262(14) 0.0049(10) -0.0011(9) -0.0097(10)
C11 0.0284(14) 0.0241(14) 0.0237(14) 0.0030(11) 0.0068(11) -0.0089(11)
C12 0.0384(16) 0.0305(15) 0.0183(13) 0.0072(11) -0.0043(12) -0.0184(13)
C13 0.0242(14) 0.0293(15) 0.0306(15) 0.0158(12) -0.0031(12) -0.0046(12)
C14 0.0384(16) 0.0165(13) 0.0261(14) 0.0038(11) 0.0048(12) -0.0065(12)
C15 0.0261(14) 0.0294(15) 0.0314(15) 0.0019(12) -0.0004(12) -0.0181(12)
C21 0.0148(11) 0.0184(12) 0.0207(13) 0.0019(10) -0.0008(9) -0.0056(10)
C22 0.0176(12) 0.0204(13) 0.0182(12) -0.0005(10) -0.0021(10) -0.0076(10)
N23 0.0143(10) 0.0176(11) 0.0244(11) 0.0008(8) -0.0019(8) -0.0022(8)
C24 0.0169(12) 0.0168(13) 0.0308(14) -0.0012(10) 0.0010(11) 0.0001(10)
C25 0.0337(16) 0.0208(14) 0.0490(19) -0.0057(13) 0.0019(14) -0.0073(12)
C26 0.0226(13) 0.0216(13) 0.0223(13) 0.0029(10) -0.0028(10) -0.0066(11)
N31 0.0225(12) 0.0261(13) 0.0404(15) 0.0081(10) -0.0035(10) -0.0076(10)
C32 0.0238(14) 0.0142(12) 0.0225(13) 0.0048(10) -0.0026(10) -0.0059(10)
C33 0.0163(12) 0.0192(12) 0.0172(12) -0.0005(9) -0.0017(9) -0.0051(10)
C34 0.0210(12) 0.0228(13) 0.0153(12) -0.0021(10) 0.0030(10) -0.0090(11)
N35 0.0302(13) 0.0257(12) 0.0221(12) 0.0030(10) 0.0006(10) -0.0018(10)
C36 0.0159(11) 0.0126(11) 0.0182(12) -0.0024(9) 0.0003(9) -0.0037(9)
C37 0.0174(12) 0.0156(12) 0.0166(12) -0.0005(9) -0.0030(9) -0.0022(9)
C38 0.0140(11) 0.0202(13) 0.0194(12) -0.0025(10) -0.0015(9) -0.0044(10)
C39 0.0159(12) 0.0152(12) 0.0161(12) -0.0036(9) 0.0006(9) -0.0046(9)
C40 0.0166(12) 0.0166(12) 0.0187(12) -0.0005(9) -0.0034(9) -0.0030(10)
C41 0.0128(11) 0.0199(12) 0.0188(12) -0.0032(10) -0.0014(9) -0.0052(10)
C42 0.0167(12) 0.0168(12) 0.0200(12) -0.0001(9) -0.0021(10) -0.0058(10)
C43 0.0179(12) 0.0181(12) 0.0175(12) -0.0018(10) 0.0010(10) -0.0095(10)
N44 0.0228(11) 0.0216(12) 0.0243(12) 0.0016(9) -0.0039(9) -0.0058(9)
C45 0.0222(13) 0.0156(12) 0.0193(12) 0.0035(9) -0.0041(10) -0.0060(10)
N46 0.0209(12) 0.0288(13) 0.0355(14) 0.0076(10) -0.0064(10) -0.0104(10)

loop_
_atom_type_symbol
_atom_type_description
_atom_type_scat_dispersion_real
_atom_type_scat_dispersion_imag
_atom_type_scat_source
C C 0.0033 0.0016 'International Tables Vol C Tables 4.2.6.8 and 6.1.1.4'
H H 0 0 'International Tables Vol C Tables 4.2.6.8 and 6.1.1.4'
N N 0.0061 0.0033 'International Tables Vol C Tables 4.2.6.8 and 6.1.1.4'
S S 0.1246 0.1234 'International Tables Vol C Tables 4.2.6.8 and 6.1.1.4'
Mo Mo -1.6832 0.6857 'International Tables Vol C Tables 4.2.6.8 and 6.1.1.4'

loop_
_geom_angle_atom_site_label_1
_geom_angle_atom_site_label_2
_geom_angle_atom_site_label_3
_geom_angle
C4A Mo1 C15 140.50(17)
C4A Mo1 C3A 36.2(2)
C15 Mo1 C3A 133.77(16)
C4A Mo1 C14 105.37(18)
C15 Mo1 C14 36.18(10)
C3A Mo1 C14 102.30(17)
C4A Mo1 C2B 62.7(2)
C15 Mo1 C2B 150.05(18)
C3A Mo1 C2B 47.6(2)
C14 Mo1 C2B 144.9(2)
C4A Mo1 C3B 47.9(2)
C15 Mo1 C3B 135.79(17)
C3A Mo1 C3B 15.13(16)
C14 Mo1 C3B 110.78(19)
C2B Mo1 C3B 35.7(2)
C4A Mo1 C5A 35.5(2)
C15 Mo1 C5A 158.44(17)
C3A Mo1 C5A 59.1(2)
C14 Mo1 C5A 136.5(2)
C2B Mo1 C5A 50.9(2)
C3B Mo1 C5A 62.0(2)
C4A Mo1 C1B 50.2(2)
C15 Mo1 C1B 164.53(16)
C3A Mo1 C1B 61.7(2)
C14 Mo1 C1B 155.1(2)
C2B Mo1 C1B 35.9(2)
C3B Mo1 C1B 58.8(2)
C5A Mo1 C1B 19.49(17)
C4A Mo1 C13 95.3(2)
C15 Mo1 C13 58.77(10)
C3A Mo1 C13 75.03(16)
C14 Mo1 C13 35.25(10)
C2B Mo1 C13 110.2(2)
C3B Mo1 C13 78.95(18)
C5A Mo1 C13 130.20(18)
C1B Mo1 C13 136.67(16)
C4A Mo1 C2A 60.3(2)
C15 Mo1 C2A 142.39(16)
C3A Mo1 C2A 36.1(2)
C14 Mo1 C2A 129.65(19)
C2B Mo1 C2A 15.30(16)
C3B Mo1 C2A 22.21(19)
C5A Mo1 C2A 59.1(2)
C1B Mo1 C2A 47.9(2)
C13 Mo1 C2A 95.07(19)
C4A Mo1 C11 151.7(2)
C15 Mo1 C11 35.62(9)
C3A Mo1 C11 119.09(18)
C14 Mo1 C11 59.44(10)
C2B Mo1 C11 114.44(18)
C3B Mo1 C11 111.69(17)
C5A Mo1 C11 163.5(2)
C1B Mo1 C11 144.0(2)
C13 Mo1 C11 58.04(10)
C2A Mo1 C11 108.87(16)
C4A Mo1 C4B 15.61(16)
C15 Mo1 C4B 136.19(16)
C3A Mo1 C4B 21.82(19)
C14 Mo1 C4B 100.10(16)
C2B Mo1 C4B 59.1(2)
C3B Mo1 C4B 35.5(2)
C5A Mo1 C4B 47.3(2)
C1B Mo1 C4B 57.6(2)
C13 Mo1 C4B 82.95(18)
C2A Mo1 C4B 52.4(2)
C11 Mo1 C4B 136.66(19)
C21 S1 Mo1 102.64(9)
C22 S2 Mo1 103.03(8)
C22 S3 C26 92.57(12)
C2A C1A C5A 108.6(5)
C2A C1A Mo1 71.6(3)
C5A C1A Mo1 70.1(3)
C2A C1A H1A 125.7
C5A C1A H1A 125.7
Mo1 C1A H1A 124.2
C1A C2A C3A 106.8(5)
C1A C2A Mo1 73.8(3)
C3A C2A Mo1 70.1(3)
C1A C2A H2A 126.6
C3A C2A H2A 126.6
Mo1 C2A H2A 121.3
C4A C3A C2A 108.7(5)
C4A C3A Mo1 71.4(3)
C2A C3A Mo1 73.8(3)
C4A C3A H3A 125.7
C2A C3A H3A 125.7
Mo1 C3A H3A 120.9
C5A C4A C3A 107.1(5)
C5A C4A Mo1 73.5(3)
C3A C4A Mo1 72.4(3)
C5A C4A H4A 126.5
C3A C4A H4A 126.4
Mo1 C4A H4A 119.6
C4A C5A C1A 108.8(5)
C4A C5A Mo1 71.0(3)
C1A C5A Mo1 74.5(3)
C4A C5A H5A 125.6
C1A C5A H5A 125.6
Mo1 C5A H5A 120.6
C5B C1B C2B 108.3(5)
C5B C1B Mo1 74.7(3)
C2B C1B Mo1 70.8(3)
C5B C1B H1B 125.8
C2B C1B H1B 125.9
Mo1 C1B H1B 120.4
C3B C2B C1B 106.5(6)
C3B C2B Mo1 72.6(3)
C1B C2B Mo1 73.3(3)
C3B C2B H2B 126.8
C1B C2B H2B 126.7
Mo1 C2B H2B 119.3
C2B C3B C4B 107.8(6)
C2B C3B Mo1 71.6(3)
C4B C3B Mo1 73.5(3)
C2B C3B H3B 126.1
C4B C3B H3B 126.1
Mo1 C3B H3B 120.5
C5B C4B C3B 109.1(6)
C5B C4B Mo1 74.8(3)
C3B C4B Mo1 71.0(3)
C5B C4B H4B 125.4
C3B C4B H4B 125.4
Mo1 C4B H4B 120.5
C4B C5B C1B 108.3(6)
C4B C5B Mo1 71.5(3)
C1B C5B Mo1 70.5(3)
C4B C5B H5B 125.9
C1B C5B H5B 125.9
Mo1 C5B H5B 123.8
C12 C11 C15 108.0(2)
C12 C11 Mo1 73.34(15)
C15 C11 Mo1 69.96(15)
C12 C11 H11 126
C15 C11 H11 126
Mo1 C11 H11 122.4
C11 C12 C13 108.3(2)
C11 C12 Mo1 72.41(15)
C13 C12 Mo1 71.59(15)
C11 C12 H12 125.9
C13 C12 H12 125.9
Mo1 C12 H12 121.8
C14 C13 C12 108.7(2)
C14 C13 Mo1 70.79(15)
C12 C13 Mo1 73.26(15)
C14 C13 H13 125.7
C12 C13 H13 125.7
Mo1 C13 H13 122
C13 C14 C15 106.8(2)
C13 C14 Mo1 73.96(15)
C15 C14 Mo1 71.63(15)
C13 C14 H14 126.6
C15 C14 H14 126.6
Mo1 C14 H14 119.8
C11 C15 C14 108.2(2)
C11 C15 Mo1 74.42(14)
C14 C15 Mo1 72.19(15)
C11 C15 H15 125.9
C14 C15 H15 125.9
Mo1 C15 H15 119.3
N23 C21 C22 112.7(2)
N23 C21 S1 123.93(18)
C22 C21 S1 123.29(19)
C21 C22 S2 124.64(18)
C21 C22 S3 110.34(18)
S2 C22 S3 124.98(14)
C26 N23 C21 115.0(2)
C26 N23 C24 122.0(2)
C21 N23 C24 123.0(2)
N23 C24 C25 111.7(2)
N23 C24 H24A 109.3
C25 C24 H24A 109.3
N23 C24 H24B 109.3
C25 C24 H24B 109.3
H24A C24 H24B 107.9
C24 C25 H25A 109.5
C24 C25 H25B 109.5
H25A C25 H25B 109.5
C24 C25 H25C 109.5
H25A C25 H25C 109.5
H25B C25 H25C 109.5
N23 C26 S4 128.1(2)
N23 C26 S3 109.39(18)
S4 C26 S3 122.53(15)
N31 C32 C33 177.3(3)
C36 C33 C34 121.8(2)
C36 C33 C32 121.1(2)
C34 C33 C32 116.9(2)
N35 C34 C33 177.8(3)
C33 C36 C41 121.1(2)
C33 C36 C37 121.9(2)
C41 C36 C37 117.0(2)
C38 C37 C36 121.1(2)
C38 C37 H37 119.5
C36 C37 H37 119.5
C37 C38 C39 121.6(2)
C37 C38 H38 119.2
C39 C38 H38 119.2
C42 C39 C38 122.5(2)
C42 C39 C40 120.4(2)
C38 C39 C40 117.1(2)
C41 C40 C39 121.2(2)
C41 C40 H40 119.4
C39 C40 H40 119.4
C40 C41 C36 121.9(2)
C40 C41 H41 119
C36 C41 H41 119
C45 C42 C39 121.1(2)
C45 C42 C43 117.6(2)
C39 C42 C43 121.1(2)
N44 C43 C42 177.6(3)
N46 C45 C42 178.0(3)

loop_
_geom_bond_atom_site_label_1
_geom_bond_atom_site_label_2
_geom_bond_distance
Mo1 C4A 2.289(5)
Mo1 C15 2.294(3)
Mo1 C3A 2.302(5)
Mo1 C14 2.301(3)
Mo1 C2B 2.307(6)
Mo1 C3B 2.321(6)
Mo1 C5A 2.321(5)
Mo1 C1B 2.341(6)
Mo1 C13 2.342(3)
Mo1 C2A 2.350(5)
Mo1 C11 2.352(3)
Mo1 C4B 2.355(6)
S1 C21 1.714(2)
S2 C22 1.699(3)
S3 C22 1.733(2)
S3 C26 1.747(3)
S4 C26 1.651(3)
C1A C2A 1.405(8)
C1A C5A 1.430(8)
C1A H1A 0.95
C2A C3A 1.444(8)
C2A H2A 0.95
C3A C4A 1.427(8)
C3A H3A 0.95
C4A C5A 1.407(8)
C4A H4A 0.95
C5A H5A 0.95
C1B C5B 1.417(9)
C1B C2B 1.434(9)
C1B H1B 0.95
C2B C3B 1.420(9)
C2B H2B 0.95
C3B C4B 1.426(9)
C3B H3B 0.95
C4B C5B 1.375(8)
C4B H4B 0.95
C5B H5B 0.95
C11 C12 1.389(4)
C11 C15 1.422(4)
C11 H11 0.95
C12 C13 1.421(4)
C12 H12 0.95
C13 C14 1.406(4)
C13 H13 0.95
C14 C15 1.427(4)
C14 H14 0.95
C15 H15 0.95
C21 N23 1.390(3)
C21 C22 1.401(3)
N23 C26 1.384(3)
N23 C24 1.484(3)
C24 C25 1.519(4)
C24 H24A 0.99
C24 H24B 0.99
C25 H25A 0.98
C25 H25B 0.98
C25 H25C 0.98
N31 C32 1.152(3)
C32 C33 1.427(3)
C33 C36 1.421(3)
C33 C34 1.425(3)
C34 N35 1.154(3)
C36 C41 1.422(3)
C36 C37 1.433(3)
C37 C38 1.367(3)
C37 H37 0.95
C38 C39 1.427(3)
C38 H38 0.95
C39 C42 1.424(3)
C39 C40 1.429(3)
C40 C41 1.363(3)
C40 H40 0.95
C41 H41 0.95
C42 C45 1.423(3)
C42 C43 1.427(3)
C43 N44 1.154(3)
C45 N46 1.156(3)

loop_
_geom_torsion_atom_site_label_1
_geom_torsion_atom_site_label_2
_geom_torsion_atom_site_label_3
_geom_torsion_atom_site_label_4
_geom_torsion
C4A Mo1 S1 C21 -67.2(2)
C15 Mo1 S1 C21 92.08(11)
C3A Mo1 S1 C21 -114.8(2)
C14 Mo1 S1 C21 86.16(12)
C2B Mo1 S1 C21 -116.8(2)
C3B Mo1 S1 C21 -125.0(2)
C5A Mo1 S1 C21 -66.36(17)
C1B Mo1 S1 C21 -81.0(2)
C13 Mo1 S1 C21 129.13(13)
C2A Mo1 S1 C21 -125.43(17)
C11 Mo1 S1 C21 126.84(11)
C4B Mo1 S1 C21 -84.4(3)
C4A Mo1 S2 C22 116.95(19)
C15 Mo1 S2 C22 -99.68(11)
C3A Mo1 S2 C22 125.12(19)
C14 Mo1 S2 C22 -136.46(11)
C2B Mo1 S2 C22 67.4(2)
C3B Mo1 S2 C22 114.5(3)
C5A Mo1 S2 C22 81.6(2)
C1B Mo1 S2 C22 67.19(18)
C13 Mo1 S2 C22 -149.32(11)
C2A Mo1 S2 C22 83.4(3)
C11 Mo1 S2 C22 -85.83(12)
C4B Mo1 S2 C22 124.73(17)
C4A Mo1 C1A C2A 81.4(4)
C15 Mo1 C1A C2A -95.1(5)
C3A Mo1 C1A C2A 38.8(4)
C14 Mo1 C1A C2A 41.9(8)
C2B Mo1 C1A C2A -12.8(6)
C3B Mo1 C1A C2A 22.7(3)
C5A Mo1 C1A C2A 118.6(5)
C1B Mo1 C1A C2A 134.6(9)
C13 Mo1 C1A C2A 11.6(5)
C11 Mo1 C1A C2A -65.3(4)
C4B Mo1 C1A C2A 63.7(4)
C4A Mo1 C1A C5A -37.2(3)
C15 Mo1 C1A C5A 146.3(4)
C3A Mo1 C1A C5A -79.8(4)
C14 Mo1 C1A C5A -76.7(8)
C2B Mo1 C1A C5A -131.4(7)
C3B Mo1 C1A C5A -95.8(4)
C1B Mo1 C1A C5A 16.1(7)
C13 Mo1 C1A C5A -107.0(4)
C2A Mo1 C1A C5A -118.6(5)
C11 Mo1 C1A C5A 176.2(3)
C4B Mo1 C1A C5A -54.9(3)
C5A C1A C2A C3A -2.1(5)
Mo1 C1A C2A C3A -62.7(3)
C5A C1A C2A Mo1 60.7(3)
C4A Mo1 C2A C1A -77.7(4)
C15 Mo1 C2A C1A 146.5(3)
C3A Mo1 C2A C1A -115.1(5)
C14 Mo1 C2A C1A -163.4(3)
C2B Mo1 C2A C1A 17.1(8)
C3B Mo1 C2A C1A -127.6(7)
C5A Mo1 C2A C1A -36.4(3)
C1B Mo1 C2A C1A -16.3(3)
C13 Mo1 C2A C1A -171.0(4)
C11 Mo1 C2A C1A 131.1(3)
C4B Mo1 C2A C1A -93.9(4)
C4A Mo1 C2A C3A 37.4(4)
C15 Mo1 C2A C3A -98.3(4)
C14 Mo1 C2A C3A -48.3(4)
C2B Mo1 C2A C3A 132.2(11)
C3B Mo1 C2A C3A -12.5(6)
C5A Mo1 C2A C3A 78.8(4)
C1B Mo1 C2A C3A 98.8(4)
C13 Mo1 C2A C3A -55.9(4)
C11 Mo1 C2A C3A -113.8(4)
C4B Mo1 C2A C3A 21.2(3)
C1A C2A C3A C4A 1.9(5)
Mo1 C2A C3A C4A -63.4(3)
C1A C2A C3A Mo1 65.2(3)
C15 Mo1 C3A C4A -120.0(3)
C14 Mo1 C3A C4A -99.3(4)
C2B Mo1 C3A C4A 101.4(4)
C3B Mo1 C3A C4A 134.9(11)
C5A Mo1 C3A C4A 38.0(3)
C1B Mo1 C3A C4A 60.3(4)
C13 Mo1 C3A C4A -121.9(4)
C2A Mo1 C3A C4A 116.7(5)
C11 Mo1 C3A C4A -161.0(3)
C4B Mo1 C3A C4A -12.8(5)
C4A Mo1 C3A C2A -116.7(5)
C15 Mo1 C3A C2A 123.2(3)
C14 Mo1 C3A C2A 144.0(3)
C2B Mo1 C3A C2A -15.3(3)
C3B Mo1 C3A C2A 18.2(9)
C5A Mo1 C3A C2A -78.7(4)
C1B Mo1 C3A C2A -56.4(3)
C13 Mo1 C3A C2A 121.4(4)
C11 Mo1 C3A C2A 82.3(4)
C4B Mo1 C3A C2A -129.5(7)
C2A C3A C4A C5A -0.9(6)
Mo1 C3A C4A C5A -65.8(3)
C2A C3A C4A Mo1 64.9(3)
C15 Mo1 C4A C5A -144.8(3)
C3A Mo1 C4A C5A 114.6(5)
C14 Mo1 C4A C5A -155.5(3)
C2B Mo1 C4A C5A 60.1(4)
C3B Mo1 C4A C5A 100.2(4)
C1B Mo1 C4A C5A 19.2(3)
C13 Mo1 C4A C5A 170.1(4)
C2A Mo1 C4A C5A 77.3(4)
C11 Mo1 C4A C5A 151.5(4)
C4B Mo1 C4A C5A 132.4(10)
C15 Mo1 C4A C3A 100.6(4)
C14 Mo1 C4A C3A 89.9(4)
C2B Mo1 C4A C3A -54.5(3)
C3B Mo1 C4A C3A -14.4(4)
C5A Mo1 C4A C3A -114.6(5)
C1B Mo1 C4A C3A -95.4(4)
C13 Mo1 C4A C3A 55.5(4)
C2A Mo1 C4A C3A -37.3(3)
C11 Mo1 C4A C3A 36.9(5)
C4B Mo1 C4A C3A 17.9(8)
C3A C4A C5A C1A -0.4(6)
Mo1 C4A C5A C1A -65.4(3)
C3A C4A C5A Mo1 65.0(3)
C2A C1A C5A C4A 1.6(6)
Mo1 C1A C5A C4A 63.2(3)
C2A C1A C5A Mo1 -61.6(4)
C15 Mo1 C5A C4A 94.0(5)
C3A Mo1 C5A C4A -38.8(3)
C14 Mo1 C5A C4A 35.5(4)
C2B Mo1 C5A C4A -97.0(4)
C3B Mo1 C5A C4A -55.8(3)
C1B Mo1 C5A C4A -130.8(8)
C13 Mo1 C5A C4A -13.0(5)
C2A Mo1 C5A C4A -81.2(4)
C11 Mo1 C5A C4A -127.3(6)
C4B Mo1 C5A C4A -15.7(3)
C4A Mo1 C5A C1A 116.7(5)
C15 Mo1 C5A C1A -149.3(4)
C3A Mo1 C5A C1A 77.9(3)
C14 Mo1 C5A C1A 152.2(3)
C2B Mo1 C5A C1A 19.7(3)
C3B Mo1 C5A C1A 60.9(3)
C1B Mo1 C5A C1A -14.1(6)
C13 Mo1 C5A C1A 103.7(4)
C2A Mo1 C5A C1A 35.5(3)
C11 Mo1 C5A C1A -10.6(8)
C4B Mo1 C5A C1A 101.0(4)
C4A Mo1 C1B C5B -18.4(3)
C15 Mo1 C1B C5B 120.6(7)
C3A Mo1 C1B C5B -60.3(4)
C14 Mo1 C1B C5B -6.2(7)
C2B Mo1 C1B C5B -116.1(5)
C3B Mo1 C1B C5B -77.4(4)
C5A Mo1 C1B C5B 16.6(6)
C13 Mo1 C1B C5B -63.3(6)
C2A Mo1 C1B C5B -101.7(4)
C11 Mo1 C1B C5B -161.7(3)
C4B Mo1 C1B C5B -35.4(3)
C4A Mo1 C1B C2B 97.7(4)
C15 Mo1 C1B C2B -123.4(7)
C3A Mo1 C1B C2B 55.8(4)
C14 Mo1 C1B C2B 109.9(6)
C3B Mo1 C1B C2B 38.7(3)
C5A Mo1 C1B C2B 132.7(8)
C13 Mo1 C1B C2B 52.8(6)
C2A Mo1 C1B C2B 14.3(3)
C11 Mo1 C1B C2B -45.6(5)
C4B Mo1 C1B C2B 80.7(4)
C5B C1B C2B C3B 0.3(6)
Mo1 C1B C2B C3B -65.6(4)
C5B C1B C2B Mo1 65.9(4)
C4A Mo1 C2B C3B 55.0(4)
C15 Mo1 C2B C3B -92.6(4)
C3A Mo1 C2B C3B 14.3(4)
C14 Mo1 C2B C3B -22.6(6)
C5A Mo1 C2B C3B 95.4(4)
C1B Mo1 C2B C3B 113.8(5)
C13 Mo1 C2B C3B -30.5(4)
C2A Mo1 C2B C3B -22.0(8)
C11 Mo1 C2B C3B -93.7(4)
C4B Mo1 C2B C3B 37.6(3)
C4A Mo1 C2B C1B -58.9(4)
C15 Mo1 C2B C1B 153.5(3)
C3A Mo1 C2B C1B -99.5(4)
C14 Mo1 C2B C1B -136.5(4)
C3B Mo1 C2B C1B -113.8(5)
C5A Mo1 C2B C1B -18.4(3)
C13 Mo1 C2B C1B -144.4(4)
C2A Mo1 C2B C1B -135.8(11)
C11 Mo1 C2B C1B 152.5(3)
C4B Mo1 C2B C1B -76.3(4)
C1B C2B C3B C4B 0.8(6)
Mo1 C2B C3B C4B -65.2(4)
C1B C2B C3B Mo1 66.0(4)
C4A Mo1 C3B C2B -101.4(4)
C15 Mo1 C3B C2B 134.3(3)
C3A Mo1 C3B C2B -135.7(12)
C14 Mo1 C3B C2B 166.3(4)
C5A Mo1 C3B C2B -61.0(4)
C1B Mo1 C3B C2B -38.9(4)
C13 Mo1 C3B C2B 150.9(4)
C2A Mo1 C3B C2B 15.1(5)
C11 Mo1 C3B C2B 102.1(4)
C4B Mo1 C3B C2B -115.7(5)
C4A Mo1 C3B C4B 14.3(3)
C15 Mo1 C3B C4B -109.9(4)
C3A Mo1 C3B C4B -20.0(8)
C14 Mo1 C3B C4B -77.9(4)
C2B Mo1 C3B C4B 115.7(5)
C5A Mo1 C3B C4B 54.7(4)
C1B Mo1 C3B C4B 76.8(4)
C13 Mo1 C3B C4B -93.4(4)
C2A Mo1 C3B C4B 130.9(7)
C11 Mo1 C3B C4B -142.2(3)
C2B C3B C4B C5B -1.7(6)
Mo1 C3B C4B C5B -65.6(4)
C2B C3B C4B Mo1 63.9(4)
C4A Mo1 C4B C5B -20.0(8)
C15 Mo1 C4B C5B -134.3(3)
C3A Mo1 C4B C5B 130.8(7)
C14 Mo1 C4B C5B -131.3(4)
C2B Mo1 C4B C5B 79.1(4)
C3B Mo1 C4B C5B 116.9(5)
C5A Mo1 C4B C5B 15.7(3)
C1B Mo1 C4B C5B 36.6(4)
C13 Mo1 C4B C5B -162.3(4)
C2A Mo1 C4B C5B 95.8(4)
C11 Mo1 C4B C5B 173.0(3)
C4A Mo1 C4B C3B -137.0(11)
C15 Mo1 C4B C3B 108.8(4)
C3A Mo1 C4B C3B 13.9(6)
C14 Mo1 C4B C3B 111.8(4)
C2B Mo1 C4B C3B -37.8(4)
C5A Mo1 C4B C3B -101.2(4)
C1B Mo1 C4B C3B -80.3(4)
C13 Mo1 C4B C3B 80.8(4)
C2A Mo1 C4B C3B -21.2(3)
C11 Mo1 C4B C3B 56.1(5)
C3B C4B C5B C1B 1.9(6)
Mo1 C4B C5B C1B -61.2(4)
C3B C4B C5B Mo1 63.1(4)
C2B C1B C5B C4B -1.4(6)
Mo1 C1B C5B C4B 61.9(4)
C2B C1B C5B Mo1 -63.3(4)
C4A Mo1 C5B C4B 15.9(6)
C15 Mo1 C5B C4B 89.7(5)
C3A Mo1 C5B C4B -21.4(3)
C14 Mo1 C5B C4B 59.0(4)
C2B Mo1 C5B C4B -80.0(4)
C3B Mo1 C5B C4B -37.7(4)
C5A Mo1 C5B C4B -137.1(9)
C1B Mo1 C5B C4B -118.0(5)
C13 Mo1 C5B C4B 19.5(5)
C2A Mo1 C5B C4B -62.9(4)
C11 Mo1 C5B C4B -27.1(13)
C4A Mo1 C5B C1B 133.9(8)
C15 Mo1 C5B C1B -152.4(3)
C3A Mo1 C5B C1B 96.5(4)
C14 Mo1 C5B C1B 177.0(3)
C2B Mo1 C5B C1B 38.0(3)
C3B Mo1 C5B C1B 80.3(4)
C5A Mo1 C5B C1B -19.1(7)
C13 Mo1 C5B C1B 137.5(4)
C2A Mo1 C5B C1B 55.1(4)
C11 Mo1 C5B C1B 90.9(12)
C4B Mo1 C5B C1B 118.0(5)
C4A Mo1 C11 C12 -15.3(4)
C15 Mo1 C11 C12 -117.0(2)
C3A Mo1 C11 C12 8.7(3)
C14 Mo1 C11 C12 -78.71(18)
C2B Mo1 C11 C12 62.2(3)
C3B Mo1 C11 C12 23.3(3)
C5A Mo1 C11 C12 87.6(6)
C1B Mo1 C11 C12 89.6(3)
C13 Mo1 C11 C12 -37.24(16)
C2A Mo1 C11 C12 46.8(3)
C4B Mo1 C11 C12 -7.9(3)
C4A Mo1 C11 C15 101.7(4)
C3A Mo1 C11 C15 125.6(2)
C14 Mo1 C11 C15 38.25(16)
C2B Mo1 C11 C15 179.1(2)
C3B Mo1 C11 C15 140.3(2)
C5A Mo1 C11 C15 -155.4(5)
C1B Mo1 C11 C15 -153.4(3)
C13 Mo1 C11 C15 79.71(18)
C2A Mo1 C11 C15 163.8(2)
C4B Mo1 C11 C15 109.0(3)
C15 C11 C12 C13 1.3(3)
Mo1 C11 C12 C13 63.03(18)
C15 C11 C12 Mo1 -61.72(18)
C4A Mo1 C12 C11 171.9(2)
C15 Mo1 C12 C11 37.53(16)
C3A Mo1 C12 C11 -172.4(2)
C14 Mo1 C12 C11 80.13(17)
C2B Mo1 C12 C11 -126.0(2)
C3B Mo1 C12 C11 -158.1(3)
C5A Mo1 C12 C11 -152.6(3)
C1B Mo1 C12 C11 -127.9(3)
C13 Mo1 C12 C11 116.9(2)
C2A Mo1 C12 C11 -136.1(2)
C4B Mo1 C12 C11 174.4(2)
C4A Mo1 C12 C13 55.0(2)
C15 Mo1 C12 C13 -79.35(17)
C3A Mo1 C12 C13 70.7(2)
C14 Mo1 C12 C13 -36.75(16)
C2B Mo1 C12 C13 117.2(2)
C3B Mo1 C12 C13 85.1(2)
C5A Mo1 C12 C13 90.5(4)
C1B Mo1 C12 C13 115.2(3)
C2A Mo1 C12 C13 107.0(2)
C11 Mo1 C12 C13 -116.9(2)
C4B Mo1 C12 C13 57.6(2)
C11 C12 C13 C14 -1.2(3)
Mo1 C12 C13 C14 62.32(19)
C11 C12 C13 Mo1 -63.55(19)
C4A Mo1 C13 C14 109.2(2)
C15 Mo1 C13 C14 -38.96(16)
C3A Mo1 C13 C14 139.5(3)
C2B Mo1 C13 C14 172.1(2)
C3B Mo1 C13 C14 154.5(2)
C5A Mo1 C13 C14 116.8(3)
C1B Mo1 C13 C14 142.2(3)
C2A Mo1 C13 C14 169.8(2)
C11 Mo1 C13 C14 -81.04(18)
C4B Mo1 C13 C14 118.8(2)
C4A Mo1 C13 C12 -133.4(2)
C15 Mo1 C13 C12 78.37(17)
C3A Mo1 C13 C12 -103.2(2)
C14 Mo1 C13 C12 117.3(2)
C2B Mo1 C13 C12 -70.6(2)
C3B Mo1 C13 C12 -88.2(2)
C5A Mo1 C13 C12 -125.9(3)
C1B Mo1 C13 C12 -100.4(3)
C2A Mo1 C13 C12 -72.8(2)
C11 Mo1 C13 C12 36.29(15)
C4B Mo1 C13 C12 -123.9(2)
C12 C13 C14 C15 0.7(3)
Mo1 C13 C14 C15 64.56(18)
C12 C13 C14 Mo1 -63.91(19)
C4A Mo1 C14 C13 -77.2(2)
C15 Mo1 C14 C13 114.4(2)
C3A Mo1 C14 C13 -40.0(2)
C2B Mo1 C14 C13 -13.0(4)
C3B Mo1 C14 C13 -26.9(3)
C5A Mo1 C14 C13 -97.7(3)
C1B Mo1 C14 C13 -86.9(5)
C2A Mo1 C14 C13 -13.2(3)
C11 Mo1 C14 C13 76.73(18)
C4B Mo1 C14 C13 -62.1(3)
C4A Mo1 C14 C15 168.5(2)
C3A Mo1 C14 C15 -154.3(2)
C2B Mo1 C14 C15 -127.4(3)
C3B Mo1 C14 C15 -141.2(2)
C5A Mo1 C14 C15 148.0(2)
C1B Mo1 C14 C15 158.8(4)
C13 Mo1 C14 C15 -114.4(2)
C2A Mo1 C14 C15 -127.6(2)
C11 Mo1 C14 C15 -37.65(16)
C4B Mo1 C14 C15 -176.5(2)
C12 C11 C15 C14 -0.9(3)
Mo1 C11 C15 C14 -64.81(18)
C12 C11 C15 Mo1 63.90(19)
C13 C14 C15 C11 0.1(3)
Mo1 C14 C15 C11 66.28(18)
C13 C14 C15 Mo1 -66.13(19)
C4A Mo1 C15 C11 -133.1(3)
C3A Mo1 C15 C11 -79.6(3)
C14 Mo1 C15 C11 -115.4(2)
C2B Mo1 C15 C11 -1.6(4)
C3B Mo1 C15 C11 -58.4(3)
C5A Mo1 C15 C11 161.2(5)
C1B Mo1 C15 C11 99.4(8)
C13 Mo1 C15 C11 -77.50(18)
C2A Mo1 C15 C11 -25.6(4)
C4B Mo1 C15 C11 -110.4(3)
C4A Mo1 C15 C14 -17.7(4)
C3A Mo1 C15 C14 35.9(3)
C2B Mo1 C15 C14 113.9(4)
C3B Mo1 C15 C14 57.1(3)
C5A Mo1 C15 C14 -83.4(6)
C1B Mo1 C15 C14 -145.2(8)
C13 Mo1 C15 C14 37.94(16)
C2A Mo1 C15 C14 89.8(3)
C11 Mo1 C15 C14 115.4(2)
C4B Mo1 C15 C14 5.0(3)
Mo1 S1 C21 N23 171.78(18)
Mo1 S1 C21 C22 -11.1(2)
N23 C21 C22 S2 178.19(17)
S1 C21 C22 S2 0.8(3)
N23 C21 C22 S3 0.3(3)
S1 C21 C22 S3 -177.08(14)
Mo1 S2 C22 C21 10.2(2)
Mo1 S2 C22 S3 -172.30(14)
C26 S3 C22 C21 -0.62(19)
C26 S3 C22 S2 -178.47(17)
C22 C21 N23 C26 0.3(3)
S1 C21 N23 C26 177.65(18)
C22 C21 N23 C24 179.3(2)
S1 C21 N23 C24 -3.3(3)
C26 N23 C24 C25 89.1(3)
C21 N23 C24 C25 -89.9(3)
C21 N23 C26 S4 179.45(19)
C24 N23 C26 S4 0.4(4)
C21 N23 C26 S3 -0.7(3)
C24 N23 C26 S3 -179.79(17)
C22 S3 C26 N23 0.76(19)
C22 S3 C26 S4 -179.40(17)
C34 C33 C36 C41 174.6(2)
C32 C33 C36 C41 -10.5(3)
C34 C33 C36 C37 -5.0(3)
C32 C33 C36 C37 169.9(2)
C33 C36 C37 C38 -179.0(2)
C41 C36 C37 C38 1.4(3)
C36 C37 C38 C39 -1.3(4)
C37 C38 C39 C42 179.4(2)
C37 C38 C39 C40 0.4(3)
C42 C39 C40 C41 -178.8(2)
C38 C39 C40 C41 0.2(3)
C39 C40 C41 C36 -0.1(4)
C33 C36 C41 C40 179.7(2)
C37 C36 C41 C40 -0.7(3)
C38 C39 C42 C45 1.1(4)
C40 C39 C42 C45 -180.0(2)
C38 C39 C42 C43 -173.4(2)
C40 C39 C42 C43 5.5(3)
